data_4350561
loop_
_publ_author_name
'Rajadurai, Chandrasekar'
'Schramm, Frank'
'Brink, Susan'
'Fuhr, Olaf'
'Ghafari, Mohamed'
'Kruk, Robert'
'Ruben, Mario'

_publ_section_title
;
 Spin transition in a chainlike supramolecular iron(II) complex.
;
_journal_issue 25
_journal_name_full 'Inorganic chemistry'
_journal_page_first 10019
_journal_page_last 10021
_journal_paper_doi 10.1021/ic0612350
_journal_volume 45
_journal_year 2006
_chemical_formula_sum 'C33 H29 Cl3 Fe N12 O13'
_chemical_formula_weight 963.88
_space_group_IT_number 14
_space_group_name_Hall '-P 2ybc'
_space_group_name_H-M_alt 'P 1 21/c 1'
_symmetry_cell_setting monoclinic
_symmetry_space_group_name_H-M 'P 1 21/c 1'
_atom_sites_solution_hydrogens geom
_atom_sites_solution_primary direct
_atom_sites_solution_secondary difmap
_audit_creation_method SHELXL-97
_cell_angle_alpha 90.00
_cell_angle_beta 107.89(3)
_cell_angle_gamma 90.00
_cell_formula_units_Z 4
_cell_length_a 13.537(3)
_cell_length_b 15.127(3)
_cell_length_c 19.890(4)
_cell_measurement_temperature 180(2)
_cell_volume 3876.0(15)
_computing_structure_refinement 'SHELXL-97 (Sheldrick, 1997)'
_computing_structure_solution 'SHELXS-97 (Sheldrick, 1990)'
_diffrn_ambient_temperature 180(2)
_diffrn_measured_fraction_theta_full 0.948
_diffrn_measured_fraction_theta_max 0.948
_diffrn_radiation_monochromator graphite
_diffrn_radiation_source 'fine-focus sealed tube'
_diffrn_radiation_type MoK\a
_diffrn_radiation_wavelength 0.71073
_diffrn_reflns_av_R_equivalents 0.0560
_diffrn_reflns_av_sigmaI/netI 0.0640
_diffrn_reflns_limit_h_max 16
_diffrn_reflns_limit_h_min -16
_diffrn_reflns_limit_k_max 16
_diffrn_reflns_limit_k_min -18
_diffrn_reflns_limit_l_max 17
_diffrn_reflns_limit_l_min -24
_diffrn_reflns_number 17283
_diffrn_reflns_theta_full 25.75
_diffrn_reflns_theta_max 25.75
_diffrn_reflns_theta_min 1.58
_exptl_absorpt_coefficient_mu 0.679
_exptl_absorpt_correction_type none
_exptl_crystal_colour red
_exptl_crystal_density_diffrn 1.652
_exptl_crystal_density_method 'not measured'
_exptl_crystal_description rod
_exptl_crystal_F_000 1968
_exptl_crystal_size_max 0.44
_exptl_crystal_size_mid 0.10
_exptl_crystal_size_min 0.08
_refine_diff_density_max 1.161
_refine_diff_density_min -0.489
_refine_diff_density_rms 0.098
_refine_ls_extinction_coef 0.029(2)
_refine_ls_extinction_expression Fc^*^=kFc[1+0.001xFc^2^\l^3^/sin(2\q)]^-1/4^
_refine_ls_extinction_method SHELXL
_refine_ls_goodness_of_fit_ref 0.980
_refine_ls_hydrogen_treatment mixed
_refine_ls_matrix_type full
_refine_ls_number_parameters 647
_refine_ls_number_reflns 7033
_refine_ls_number_restraints 0
_refine_ls_restrained_S_all 0.980
_refine_ls_R_factor_all 0.1277
_refine_ls_R_factor_gt 0.0837
_refine_ls_shift/su_max 2.685
_refine_ls_shift/su_mean 0.111
_refine_ls_structure_factor_coef Fsqd
_refine_ls_weighting_details 'calc w=1/[\s^2^(Fo^2^)+(0.1610P)^2^+0.0000P] where P=(Fo^2^+2Fc^2^)/3'
_refine_ls_weighting_scheme calc
_refine_ls_wR_factor_gt 0.2114
_refine_ls_wR_factor_ref 0.2429
_reflns_number_gt 4171
_reflns_number_total 7033
_reflns_threshold_expression >2sigma(I)
_cod_data_source_file ic0612350si20060706_080307.cif
_cod_data_source_block c:\roentgen\mario\ch-8\180k\ch8-180
_cod_original_cell_volume 3875.8(13)
_cod_original_sg_symbol_H-M P2(1)/c
_cod_database_code 4350561

loop_
_symmetry_equiv_pos_as_xyz
'x, y, z'
'-x, y+1/2, -z+1/2'
'-x, -y, -z'
'x, -y-1/2, z-1/2'

loop_
_atom_site_label
_atom_site_type_symbol
_atom_site_fract_x
_atom_site_fract_y
_atom_site_fract_z
_atom_site_U_iso_or_equiv
_atom_site_adp_type
_atom_site_occupancy
_atom_site_symmetry_multiplicity
_atom_site_calc_flag
_atom_site_refinement_flags
_atom_site_disorder_assembly
_atom_site_disorder_group
Fe1 Fe 0.64566(5) 0.89672(6) 0.78617(4) 0.0553(3) Uani 1 1 d . . .
N1 N 0.6359(3) 1.0246(4) 0.7671(2) 0.0581(12) Uani 1 1 d . . .
N2 N 0.5666(3) 1.0462(3) 0.7019(3) 0.0558(11) Uani 1 1 d . . .
N3 N 0.5514(3) 0.8972(3) 0.6936(3) 0.0534(10) Uani 1 1 d . . .
N4 N 0.5609(3) 0.7494(3) 0.7028(3) 0.0574(11) Uani 1 1 d . . .
N5 N 0.6287(3) 0.7692(4) 0.7686(3) 0.0611(12) Uani 1 1 d . . .
N6 N 0.1613(4) 0.8859(5) 0.3676(3) 0.0778(16) Uani 1 1 d . . .
H6 H 0.112(5) 0.871(5) 0.310(4) 0.080 Uiso 1 1 d . . .
N7 N 0.5382(3) 0.9013(3) 0.8324(3) 0.0603(12) Uani 1 1 d . . .
N8 N 0.5786(3) 0.9027(3) 0.9055(3) 0.0586(12) Uani 1 1 d . . .
N9 N 0.7296(3) 0.8935(3) 0.8812(3) 0.0572(11) Uani 1 1 d . . .
N10 N 0.8629(3) 0.8836(4) 0.8366(3) 0.0655(13) Uani 1 1 d . . .
N11 N 0.7830(4) 0.8896(4) 0.7726(3) 0.0623(12) Uani 1 1 d . . .
N12 N 1.0311(5) 0.8726(4) 1.2377(3) 0.0812(17) Uani 1 1 d . . .
C1 C 0.6772(5) 1.1027(5) 0.7932(3) 0.0615(14) Uani 1 1 d . . .
H1A H 0.728(5) 1.110(5) 0.838(4) 0.074 Uiso 1 1 calc . . .
C2 C 0.6355(5) 1.1718(5) 0.7463(4) 0.0667(16) Uani 1 1 d . . .
H2A H 0.653(5) 1.233(5) 0.753(4) 0.080 Uiso 1 1 calc . . .
C3 C 0.5645(5) 1.1335(4) 0.6887(4) 0.0617(14) Uani 1 1 d . . .
H3A H 0.522(5) 1.163(5) 0.648(4) 0.074 Uiso 1 1 calc . . .
C4 C 0.5150(4) 0.9728(4) 0.6611(3) 0.0554(13) Uani 1 1 d . . .
C5 C 0.4369(4) 0.9777(4) 0.5974(3) 0.0576(14) Uani 1 1 d . . .
H5A H 0.412(5) 1.033(5) 0.576(4) 0.069 Uiso 1 1 calc . . .
C6 C 0.3972(4) 0.8982(4) 0.5660(3) 0.0570(13) Uani 1 1 d . . .
C7 C 0.4336(4) 0.8172(5) 0.5987(3) 0.0594(14) Uani 1 1 d . . .
H7A H 0.406(5) 0.762(5) 0.578(4) 0.071 Uiso 1 1 calc . . .
C8 C 0.5125(4) 0.8219(4) 0.6622(3) 0.0565(13) Uani 1 1 d . . .
C9 C 0.5635(5) 0.6614(5) 0.6882(4) 0.0659(15) Uani 1 1 d . . .
H9A H 0.524(5) 0.632(5) 0.646(5) 0.079 Uiso 1 1 calc . . .
C10 C 0.6343(5) 0.6236(5) 0.7455(4) 0.0711(17) Uani 1 1 d . . .
H10A H 0.654(6) 0.563(5) 0.751(4) 0.085 Uiso 1 1 calc . . .
C11 C 0.6720(5) 0.6915(5) 0.7940(4) 0.0689(17) Uani 1 1 d . . .
H11A H 0.722(5) 0.684(5) 0.839(4) 0.083 Uiso 1 1 calc . . .
C12 C 0.3154(4) 0.8952(4) 0.4964(3) 0.0611(14) Uani 1 1 d . . .
C13 C 0.2339(4) 0.9572(5) 0.4784(4) 0.0674(16) Uani 1 1 d . . .
H13A H 0.231(5) 1.003(5) 0.510(4) 0.081 Uiso 1 1 calc . . .
C14 C 0.1588(5) 0.9499(6) 0.4141(4) 0.078(2) Uani 1 1 d . . .
H14A H 0.103(6) 0.991(6) 0.402(5) 0.094 Uiso 1 1 calc . . .
C15 C 0.2384(5) 0.8263(6) 0.3834(4) 0.0764(19) Uani 1 1 d . . .
H15A H 0.239(6) 0.781(6) 0.351(5) 0.092 Uiso 1 1 calc . . .
C16 C 0.3179(5) 0.8307(5) 0.4473(3) 0.0674(16) Uani 1 1 d . . .
H16A H 0.374(5) 0.790(5) 0.457(4) 0.081 Uiso 1 1 calc . . .
C17 C 0.4351(4) 0.9043(4) 0.8195(4) 0.0634(15) Uani 1 1 d . . .
H17A H 0.386(5) 0.905(5) 0.774(4) 0.076 Uiso 1 1 calc . . .
C18 C 0.4093(5) 0.9062(5) 0.8829(4) 0.0690(16) Uani 1 1 d . . .
H18A H 0.342(6) 0.908(5) 0.888(4) 0.083 Uiso 1 1 calc . . .
C19 C 0.5017(5) 0.9045(5) 0.9363(4) 0.0661(16) Uani 1 1 d . . .
H19A H 0.510(5) 0.905(5) 0.986(5) 0.079 Uiso 1 1 calc . . .
C20 C 0.6872(4) 0.8971(4) 0.9333(3) 0.0589(14) Uani 1 1 d . . .
C21 C 0.7433(4) 0.8942(4) 1.0040(3) 0.0607(14) Uani 1 1 d . . .
H21A H 0.710(5) 0.898(4) 1.040(4) 0.073 Uiso 1 1 calc . . .
C22 C 0.8522(4) 0.8847(4) 1.0208(3) 0.0604(14) Uani 1 1 d . . .
C23 C 0.8980(4) 0.8807(5) 0.9675(4) 0.0648(16) Uani 1 1 d . . .
H23A H 0.971(6) 0.875(5) 0.978(4) 0.078 Uiso 1 1 calc . . .
C24 C 0.8340(4) 0.8858(4) 0.8980(3) 0.0607(14) Uani 1 1 d . . .
C25 C 0.9565(5) 0.8723(6) 0.8243(4) 0.077(2) Uani 1 1 d . . .
H25A H 1.022(6) 0.866(5) 0.859(5) 0.093 Uiso 1 1 calc . . .
C26 C 0.9371(5) 0.8712(6) 0.7529(4) 0.083(2) Uani 1 1 d . . .
H26A H 0.987(6) 0.865(5) 0.728(5) 0.100 Uiso 1 1 calc . . .
C27 C 0.8288(5) 0.8813(5) 0.7224(4) 0.0696(17) Uani 1 1 d . . .
H27A H 0.794(6) 0.882(5) 0.673(5) 0.083 Uiso 1 1 calc . . .
C28 C 0.9143(4) 0.8793(4) 1.0959(3) 0.0629(15) Uani 1 1 d . . .
C29 C 0.8846(6) 0.9227(6) 1.1475(4) 0.088(2) Uani 1 1 d . . .
H29A H 0.823(7) 0.957(6) 1.135(5) 0.105 Uiso 1 1 calc . . .
C30 C 0.9442(7) 0.9167(7) 1.2163(5) 0.101(3) Uani 1 1 d . . .
H30A H 0.921(7) 0.946(7) 1.251(6) 0.121 Uiso 1 1 calc . . .
C31 C 1.0638(5) 0.8288(6) 1.1872(4) 0.081(2) Uani 1 1 d . . .
H31A H 1.127(6) 0.797(6) 1.202(5) 0.097 Uiso 1 1 calc . . .
C32 C 1.0079(5) 0.8300(6) 1.1177(4) 0.0769(18) Uani 1 1 d . . .
H32A H 1.031(6) 0.798(5) 1.084(5) 0.092 Uiso 1 1 calc . . .
O13 O 0.9538(10) 0.6375(10) 0.9650(9) 0.214(5) Uiso 1 1 d . . .
H13 H 0.9980 0.6761 0.9843 0.320 Uiso 1 1 calc R . .
C33 C 0.9267(10) 0.6464(10) 0.8929(9) 0.148(4) Uiso 1 1 d . . .
H33A H 0.8512 0.6413 0.8725 0.177 Uiso 1 1 calc R . .
H33B H 0.9604 0.5998 0.8735 0.177 Uiso 1 1 calc R . .
H33C H 0.9493 0.7043 0.8812 0.177 Uiso 1 1 calc R . .
Cl1 Cl 0.65572(12) 0.81306(12) 0.52896(9) 0.0683(4) Uani 1 1 d . . .
O1 O 0.6251(4) 0.8959(3) 0.5520(3) 0.0830(14) Uani 1 1 d . A .
O2A O 0.5936(10) 0.7372(8) 0.5449(8) 0.069(3) Uiso 0.40 1 d P A 1
O3A O 0.7594(11) 0.7933(11) 0.5681(9) 0.080(4) Uiso 0.40 1 d P A 1
O4A O 0.6438(12) 0.8154(11) 0.4533(9) 0.079(5) Uiso 0.40 1 d P A 1
O2B O 0.6312(12) 0.7415(8) 0.5681(8) 0.058(3) Uiso 0.40 1 d P A 2
O3B O 0.7717(8) 0.8173(9) 0.5505(8) 0.058(3) Uiso 0.40 1 d P A 2
O4B O 0.6162(12) 0.8000(9) 0.4543(7) 0.059(3) Uiso 0.40 1 d P A 2
O2C O 0.682(3) 0.758(3) 0.585(2) 0.110(11) Uiso 0.20 1 d P A 3
O3C O 0.746(2) 0.812(2) 0.508(2) 0.101(9) Uiso 0.20 1 d P A 3
O4C O 0.569(2) 0.8004(18) 0.4672(16) 0.082(7) Uiso 0.20 1 d P A 3
Cl2 Cl 0.17302(12) 0.90707(14) 0.67246(11) 0.0822(6) Uani 1 1 d . . .
O5A O 0.1885(10) 0.9087(14) 0.7476(8) 0.074(4) Uiso 0.40 1 d P B 1
O6A O 0.0638(11) 0.9216(13) 0.6421(8) 0.066(4) Uiso 0.40 1 d P B 1
O7A O 0.1849(17) 0.8240(14) 0.6322(12) 0.113(5) Uiso 0.40 1 d P B 1
O8A O 0.2479(12) 0.9609(13) 0.6596(8) 0.078(3) Uiso 0.40 1 d P B 1
O5B O 0.1922(11) 0.8652(12) 0.7435(9) 0.090(5) Uiso 0.40 1 d P B 2
O6B O 0.0727(12) 0.8907(11) 0.6304(10) 0.086(5) Uiso 0.40 1 d P B 2
O7B O 0.2373(12) 0.8408(11) 0.6599(9) 0.090(4) Uiso 0.40 1 d P B 2
O8B O 0.2125(12) 0.9938(11) 0.6490(8) 0.083(4) Uiso 0.40 1 d P B 2
O5C O 0.1955(17) 0.9497(19) 0.7449(13) 0.065(6) Uiso 0.20 1 d P B 3
O6C O 0.160(6) 0.803(5) 0.664(5) 0.22(3) Uiso 0.20 1 d P B 3
O7C O 0.268(2) 0.912(3) 0.6635(16) 0.083(7) Uiso 0.20 1 d P B 3
O8C O 0.0817(18) 0.9574(19) 0.6461(14) 0.065(7) Uiso 0.20 1 d P B 3
Cl3 Cl 0.77768(11) 1.13061(11) 0.99304(9) 0.0666(4) Uani 1 1 d . . .
O9 O 0.8317(3) 1.0738(3) 0.9589(3) 0.0764(13) Uani 1 1 d . . .
O10 O 0.7985(6) 1.2203(4) 0.9793(5) 0.125(3) Uani 1 1 d . . .
O11 O 0.8085(4) 1.1137(5) 1.0673(3) 0.0958(18) Uani 1 1 d . . .
O12 O 0.6676(3) 1.1152(4) 0.9643(3) 0.0872(15) Uani 1 1 d . . .

loop_
_atom_site_aniso_label
_atom_site_aniso_U_11
_atom_site_aniso_U_22
_atom_site_aniso_U_33
_atom_site_aniso_U_23
_atom_site_aniso_U_13
_atom_site_aniso_U_12
Fe1 0.0497(4) 0.0672(6) 0.0449(5) 0.0016(4) 0.0085(3) -0.0016(3)
N1 0.050(2) 0.078(4) 0.040(2) -0.003(2) 0.0058(18) -0.003(2)
N2 0.056(2) 0.063(3) 0.045(3) 0.001(2) 0.0109(19) 0.000(2)
N3 0.053(2) 0.060(3) 0.046(2) 0.001(2) 0.0135(18) -0.001(2)
N4 0.058(2) 0.063(3) 0.047(3) -0.003(2) 0.0094(19) -0.005(2)
N5 0.054(2) 0.076(4) 0.045(3) 0.009(2) 0.0030(18) 0.003(2)
N6 0.073(3) 0.098(5) 0.050(3) 0.008(3) 0.001(2) -0.008(3)
N7 0.050(2) 0.066(3) 0.056(3) 0.005(2) 0.0035(19) 0.002(2)
N8 0.052(2) 0.075(3) 0.047(3) 0.000(2) 0.0117(19) -0.002(2)
N9 0.049(2) 0.071(3) 0.050(3) -0.001(2) 0.0126(19) -0.001(2)
N10 0.052(2) 0.093(4) 0.047(3) -0.003(3) 0.0097(19) -0.001(2)
N11 0.060(2) 0.079(4) 0.043(3) 0.001(2) 0.0084(19) -0.002(2)
N12 0.080(3) 0.092(4) 0.052(3) 0.008(3) -0.006(3) -0.005(3)
C1 0.060(3) 0.073(4) 0.049(3) -0.006(3) 0.013(2) 0.002(3)
C2 0.069(3) 0.067(4) 0.062(4) -0.007(3) 0.015(3) -0.002(3)
C3 0.064(3) 0.063(4) 0.056(4) -0.001(3) 0.015(3) -0.001(3)
C4 0.052(2) 0.070(4) 0.042(3) 0.000(3) 0.011(2) -0.001(2)
C5 0.054(3) 0.065(4) 0.047(3) 0.004(3) 0.005(2) -0.001(2)
C6 0.048(2) 0.074(4) 0.045(3) 0.003(3) 0.009(2) 0.003(2)
C7 0.053(3) 0.073(4) 0.047(3) -0.004(3) 0.008(2) -0.006(3)
C8 0.051(2) 0.069(4) 0.047(3) 0.005(3) 0.011(2) 0.003(2)
C9 0.071(3) 0.072(4) 0.054(4) -0.002(3) 0.017(3) -0.001(3)
C10 0.071(3) 0.068(4) 0.072(5) 0.006(3) 0.018(3) 0.000(3)
C11 0.058(3) 0.076(5) 0.065(4) 0.006(3) 0.006(3) 0.003(3)
C12 0.059(3) 0.077(4) 0.041(3) 0.004(3) 0.005(2) -0.002(3)
C13 0.059(3) 0.080(5) 0.055(4) 0.003(3) 0.005(3) 0.004(3)
C14 0.064(3) 0.092(5) 0.064(4) 0.003(4) -0.002(3) 0.007(3)
C15 0.074(4) 0.093(5) 0.050(4) -0.005(3) 0.002(3) 0.000(4)
C16 0.061(3) 0.084(5) 0.051(4) -0.001(3) 0.009(3) -0.002(3)
C17 0.047(3) 0.075(4) 0.064(4) 0.001(3) 0.011(2) 0.002(2)
C18 0.056(3) 0.083(5) 0.072(4) 0.002(3) 0.024(3) -0.001(3)
C19 0.064(3) 0.083(5) 0.054(4) 0.003(3) 0.023(3) 0.001(3)
C20 0.047(2) 0.070(4) 0.054(3) -0.002(3) 0.008(2) -0.005(2)
C21 0.057(3) 0.074(4) 0.048(3) 0.004(3) 0.013(2) -0.004(3)
C22 0.062(3) 0.067(4) 0.046(3) 0.004(3) 0.008(2) -0.004(3)
C23 0.053(3) 0.076(4) 0.057(4) 0.000(3) 0.004(2) -0.002(3)
C24 0.058(3) 0.074(4) 0.047(3) 0.000(3) 0.013(2) -0.003(3)
C25 0.051(3) 0.117(6) 0.062(4) -0.001(4) 0.014(3) 0.002(3)
C26 0.059(3) 0.122(7) 0.074(5) -0.001(4) 0.028(3) 0.007(4)
C27 0.064(3) 0.092(5) 0.057(4) -0.005(3) 0.026(3) -0.009(3)
C28 0.061(3) 0.070(4) 0.048(3) 0.005(3) 0.003(2) -0.006(3)
C29 0.081(4) 0.099(6) 0.065(5) -0.003(4) -0.003(3) 0.021(4)
C30 0.110(6) 0.122(8) 0.053(4) -0.016(4) -0.001(4) 0.028(5)
C31 0.070(4) 0.104(6) 0.060(4) 0.014(4) 0.008(3) 0.002(4)
C32 0.069(4) 0.091(5) 0.065(5) 0.006(4) 0.013(3) 0.000(3)
Cl1 0.0719(8) 0.0756(11) 0.0585(9) 0.0031(8) 0.0217(7) 0.0084(7)
O1 0.102(3) 0.063(3) 0.098(4) -0.004(3) 0.052(3) 0.006(2)
Cl2 0.0584(8) 0.1024(15) 0.0821(13) -0.0094(10) 0.0159(7) -0.0017(8)
Cl3 0.0629(8) 0.0752(10) 0.0604(9) 0.0019(7) 0.0173(6) 0.0002(6)
O9 0.072(2) 0.083(3) 0.077(3) -0.008(3) 0.028(2) 0.004(2)
O10 0.154(5) 0.064(4) 0.193(8) 0.010(4) 0.107(6) -0.006(3)
O11 0.068(3) 0.161(6) 0.052(3) 0.007(3) 0.010(2) -0.002(3)
O12 0.054(2) 0.124(5) 0.074(3) 0.001(3) 0.007(2) 0.014(2)

loop_
_atom_type_symbol
_atom_type_description
_atom_type_scat_dispersion_real
_atom_type_scat_dispersion_imag
_atom_type_scat_source
C C 0.0033 0.0016 'International Tables Vol C Tables 4.2.6.8 and 6.1.1.4'
H H 0.0000 0.0000 'International Tables Vol C Tables 4.2.6.8 and 6.1.1.4'
N N 0.0061 0.0033 'International Tables Vol C Tables 4.2.6.8 and 6.1.1.4'
O O 0.0106 0.0060 'International Tables Vol C Tables 4.2.6.8 and 6.1.1.4'
Cl Cl 0.1484 0.1585 'International Tables Vol C Tables 4.2.6.8 and 6.1.1.4'
Fe Fe 0.3463 0.8444 'International Tables Vol C Tables 4.2.6.8 and 6.1.1.4'

loop_
_geom_angle_atom_site_label_1
_geom_angle_atom_site_label_2
_geom_angle_atom_site_label_3
_geom_angle
N9 Fe1 N3 174.91(19)
N9 Fe1 N7 80.4(2)
N3 Fe1 N7 94.7(2)
N9 Fe1 N11 80.3(2)
N3 Fe1 N11 104.5(2)
N7 Fe1 N11 160.8(2)
N9 Fe1 N5 98.9(2)
N3 Fe1 N5 79.8(2)
N7 Fe1 N5 93.2(2)
N11 Fe1 N5 89.2(2)
N9 Fe1 N1 101.7(2)
N3 Fe1 N1 79.8(2)
N7 Fe1 N1 92.4(2)
N11 Fe1 N1 92.1(2)
N5 Fe1 N1 159.2(2)
C1 N1 N2 103.7(5)
C1 N1 Fe1 142.7(4)
N2 N1 Fe1 113.4(4)
C3 N2 N1 112.4(5)
C3 N2 C4 132.6(5)
N1 N2 C4 115.0(5)
C8 N3 C4 118.4(5)
C8 N3 Fe1 120.4(4)
C4 N3 Fe1 120.9(4)
C9 N4 N5 111.1(5)
C9 N4 C8 132.8(5)
N5 N4 C8 115.7(5)
C11 N5 N4 104.7(5)
C11 N5 Fe1 141.4(4)
N4 N5 Fe1 112.9(4)
C15 N6 C14 120.4(6)
C17 N7 N8 104.7(5)
C17 N7 Fe1 142.7(4)
N8 N7 Fe1 112.6(3)
C19 N8 N7 111.3(5)
C19 N8 C20 132.5(6)
N7 N8 C20 116.1(5)
C20 N9 C24 118.7(5)
C20 N9 Fe1 120.6(4)
C24 N9 Fe1 120.7(4)
C25 N10 C24 133.1(5)
C25 N10 N11 110.1(5)
C24 N10 N11 116.7(5)
C27 N11 N10 105.6(5)
C27 N11 Fe1 141.8(5)
N10 N11 Fe1 112.3(4)
C30 N12 C31 117.7(7)
N1 C1 C2 111.4(6)
C3 C2 C1 106.0(6)
N2 C3 C2 106.5(6)
N3 C4 C5 123.8(6)
N3 C4 N2 110.5(5)
C5 C4 N2 125.7(6)
C4 C5 C6 116.6(6)
C5 C6 C7 121.1(5)
C5 C6 C12 121.4(6)
C7 C6 C12 117.5(6)
C8 C7 C6 116.2(6)
N3 C8 C7 123.8(6)
N3 C8 N4 110.7(5)
C7 C8 N4 125.4(6)
N4 C9 C10 106.7(6)
C9 C10 C11 106.4(7)
N5 C11 C10 111.1(6)
C16 C12 C13 118.5(6)
C16 C12 C6 120.3(6)
C13 C12 C6 121.2(6)
C14 C13 C12 118.8(7)
N6 C14 C13 122.0(7)
N6 C15 C16 120.6(7)
C12 C16 C15 119.7(7)
N7 C17 C18 111.0(6)
C19 C18 C17 106.0(5)
N8 C19 C18 107.1(6)
N9 C20 C21 123.9(5)
N9 C20 N8 110.2(5)
C21 C20 N8 125.9(5)
C20 C21 C22 117.0(5)
C23 C22 C21 120.1(5)
C23 C22 C28 121.6(5)
C21 C22 C28 118.3(5)
C22 C23 C24 118.2(5)
N9 C24 C23 122.2(5)
N9 C24 N10 109.9(5)
C23 C24 N10 127.9(5)
C26 C25 N10 107.1(6)
C25 C26 C27 106.8(6)
N11 C27 C26 110.4(7)
C29 C28 C32 117.4(6)
C29 C28 C22 121.5(6)
C32 C28 C22 121.1(6)
C30 C29 C28 119.9(7)
N12 C30 C29 124.0(9)
C32 C31 N12 122.1(7)
C31 C32 C28 119.0(8)
O2C Cl1 O3C 102(2)
O2C Cl1 O3A 56.7(17)
O3C Cl1 O3A 49.6(16)
O2C Cl1 O4B 134.3(18)
O3C Cl1 O4B 77.0(18)
O3A Cl1 O4B 122.4(9)
O2C Cl1 O2B 29.6(15)
O3C Cl1 O2B 121.2(15)
O3A Cl1 O2B 84.1(9)
O4B Cl1 O2B 112.7(9)
O2C Cl1 O4C 125(2)
O3C Cl1 O4C 108(2)
O3A Cl1 O4C 149.7(14)
O4B Cl1 O4C 31.0(10)
O2B Cl1 O4C 95.6(14)
O2C Cl1 O1 107.1(16)
O3C Cl1 O1 117.8(14)
O3A Cl1 O1 110.1(7)
O4B Cl1 O1 113.5(6)
O2B Cl1 O1 110.4(5)
O4C Cl1 O1 98.5(12)
O2C Cl1 O4A 142.0(17)
O3C Cl1 O4A 62.0(17)
O3A Cl1 O4A 110.5(9)
O4B Cl1 O4A 17.6(8)
O2B Cl1 O4A 127.3(9)
O4C Cl1 O4A 47.1(13)
O1 Cl1 O4A 110.8(7)
O2C Cl1 O3B 78.8(17)
O3C Cl1 O3B 32.1(15)
O3A Cl1 O3B 22.1(7)
O4B Cl1 O3B 109.1(9)
O2B Cl1 O3B 106.0(8)
O4C Cl1 O3B 140.1(14)
O1 Cl1 O3B 104.5(5)
O4A Cl1 O3B 93.9(8)
O2C Cl1 O2A 51.9(17)
O3C Cl1 O2A 129.9(15)
O3A Cl1 O2A 104.3(9)
O4B Cl1 O2A 93.3(9)
O2B Cl1 O2A 22.3(6)
O4C Cl1 O2A 73.3(13)
O1 Cl1 O2A 111.2(5)
O4A Cl1 O2A 109.9(9)
O3B Cl1 O2A 125.1(8)
O7C Cl2 O6B 136.7(15)
O7C Cl2 O8A 33.3(13)
O6B Cl2 O8A 129.3(10)
O7C Cl2 O7B 49.2(15)
O6B Cl2 O7B 108.3(11)
O8A Cl2 O7B 81.8(10)
O7C Cl2 O8C 133.0(19)
O6B Cl2 O8C 44.3(13)
O8A Cl2 O8C 102.8(15)
O7B Cl2 O8C 147.5(13)
O7C Cl2 O6A 146.7(15)
O6B Cl2 O6A 22.5(9)
O8A Cl2 O6A 123.5(11)
O7B Cl2 O6A 130.7(11)
O8C Cl2 O6A 23.9(11)
O7C Cl2 O5A 107.0(14)
O6B Cl2 O5A 115.7(9)
O8A Cl2 O5A 107.4(9)
O7B Cl2 O5A 107.3(10)
O8C Cl2 O5A 102.0(12)
O6A Cl2 O5A 103.7(8)
O7C Cl2 O5B 104.5(15)
O6B Cl2 O5B 110.4(9)
O8A Cl2 O5B 119.9(9)
O7B Cl2 O5B 85.9(10)
O8C Cl2 O5B 117.2(12)
O6A Cl2 O5B 108.7(8)
O5A Cl2 O5B 26.2(8)
O7C Cl2 O5C 100.4(16)
O6B Cl2 O5C 121.5(11)
O8A Cl2 O5C 88.9(12)
O7B Cl2 O5C 121.3(12)
O8C Cl2 O5C 91.2(14)
O6A Cl2 O5C 102.4(11)
O5A Cl2 O5C 24.4(10)
O5B Cl2 O5C 50.1(12)
O7C Cl2 O7A 73.6(17)
O6B Cl2 O7A 77.1(12)
O8A Cl2 O7A 100.7(11)
O7B Cl2 O7A 31.2(8)
O8C Cl2 O7A 118.2(14)
O6A Cl2 O7A 99.6(12)
O5A Cl2 O7A 123.6(12)
O5B Cl2 O7A 97.6(11)
O5C Cl2 O7A 145.5(14)
O7C Cl2 O8B 58.8(15)
O6B Cl2 O8B 109.7(9)
O8A Cl2 O8B 26.1(7)
O7B Cl2 O8B 105.2(9)
O8C Cl2 O8B 76.9(13)
O6A Cl2 O8B 98.7(10)
O5A Cl2 O8B 110.1(10)
O5B Cl2 O8B 132.1(9)
O5C Cl2 O8B 86.5(12)
O7A Cl2 O8B 116.1(11)
O7C Cl2 O6C 97(3)
O6B Cl2 O6C 73(3)
O8A Cl2 O6C 129(3)
O7B Cl2 O6C 47(3)
O8C Cl2 O6C 116(3)
O6A Cl2 O6C 93(3)
O5A Cl2 O6C 96(3)
O5B Cl2 O6C 70(3)
O5C Cl2 O6C 120(3)
O7A Cl2 O6C 32(3)
O8B Cl2 O6C 148(3)
O9 Cl3 O11 110.7(3)
O9 Cl3 O10 108.7(3)
O11 Cl3 O10 110.8(5)
O9 Cl3 O12 109.4(3)
O11 Cl3 O12 108.6(3)
O10 Cl3 O12 108.5(4)

loop_
_geom_bond_atom_site_label_1
_geom_bond_atom_site_label_2
_geom_bond_distance
Fe1 N9 1.883(5)
Fe1 N3 1.891(5)
Fe1 N7 1.946(5)
Fe1 N11 1.961(5)
Fe1 N5 1.962(6)
Fe1 N1 1.968(6)
N1 C1 1.342(8)
N1 N2 1.385(7)
N2 C3 1.345(8)
N2 C4 1.425(8)
N3 C8 1.328(8)
N3 C4 1.331(8)
N4 C9 1.365(9)
N4 N5 1.381(7)
N4 C8 1.399(8)
N5 C11 1.340(9)
N6 C15 1.341(10)
N6 C14 1.346(10)
N7 C17 1.341(7)
N7 N8 1.386(7)
N8 C19 1.361(8)
N8 C20 1.405(7)
N9 C20 1.330(8)
N9 C24 1.355(7)
N10 C25 1.374(8)
N10 C24 1.391(8)
N10 N11 1.398(7)
N11 C27 1.334(8)
N12 C30 1.306(11)
N12 C31 1.383(11)
C1 C2 1.400(10)
C2 C3 1.377(9)
C4 C5 1.381(8)
C5 C6 1.386(9)
C6 C7 1.404(9)
C6 C12 1.485(7)
C7 C8 1.383(8)
C9 C10 1.369(10)
C10 C11 1.394(10)
C12 C16 1.387(9)
C12 C13 1.408(9)
C13 C14 1.373(9)
C15 C16 1.393(9)
C17 C18 1.409(10)
C18 C19 1.370(10)
C20 C21 1.378(8)
C21 C22 1.415(8)
C22 C23 1.383(10)
C22 C28 1.474(8)
C23 C24 1.391(9)
C25 C26 1.363(11)
C26 C27 1.413(9)
C28 C29 1.380(11)
C28 C32 1.418(10)
C29 C30 1.361(11)
C31 C32 1.357(10)
O13 C33 1.373(18)
Cl1 O2C 1.35(4)
Cl1 O3C 1.40(3)
Cl1 O3A 1.412(14)
Cl1 O4B 1.429(13)
Cl1 O2B 1.430(12)
Cl1 O4C 1.43(3)
Cl1 O1 1.437(5)
Cl1 O4A 1.464(16)
Cl1 O3B 1.497(11)
Cl1 O2A 1.512(13)
Cl2 O7C 1.35(3)
Cl2 O6B 1.381(16)
Cl2 O8A 1.384(14)
Cl2 O7B 1.400(15)
Cl2 O8C 1.41(2)
Cl2 O6A 1.432(14)
Cl2 O5A 1.444(15)
Cl2 O5B 1.497(17)
Cl2 O5C 1.52(3)
Cl2 O7A 1.53(2)
Cl2 O8B 1.542(15)
Cl2 O6C 1.59(8)
Cl3 O9 1.429(5)
Cl3 O11 1.429(5)
Cl3 O10 1.430(6)
Cl3 O12 1.442(5)
